data_2312097
loop_
_publ_author_name
'Vicentes, Daniel E.'
'Rodr&#xed;guez, Ricaurte'
'Cobo, Justo'
'Glidewell, Christopher'

_publ_section_title
;
 Synthesis of
 5-(arylmethylideneamino)-4-(1H-benzo[d]imidazol-1-yl)pyrimidine hybrids:
 synthetic sequence and the molecular and supramolecular structures of two
 intermediates and three final products.
;
_journal_issue 'Pt 6'
_journal_name_full 'Acta crystallographica. Section C, Structural chemistry'
_journal_page_first 227
_journal_page_last 236
_journal_paper_doi 10.1107/S2053229623003728
_journal_volume 79
_journal_year 2023
_chemical_formula_moiety 'C26 H21 Cl N6 O'
_chemical_formula_sum 'C26 H21 Cl N6 O'
_chemical_formula_weight 468.94
_space_group_crystal_system triclinic
_space_group_IT_number 2
_space_group_name_Hall '-P 1'
_space_group_name_H-M_alt 'P -1'
_atom_sites_solution_hydrogens mixed
_atom_sites_solution_primary dual
_audit_creation_method SHELXL-2014
_cell_angle_alpha 98.183(4)
_cell_angle_beta 104.638(3)
_cell_angle_gamma 90.059(4)
_cell_formula_units_Z 2
_cell_length_a 9.6520(8)
_cell_length_b 9.7408(10)
_cell_length_c 14.1445(12)
_cell_measurement_reflns_used 5851
_cell_measurement_temperature 100(2)
_cell_measurement_theta_max 27.539
_cell_measurement_theta_min 2.114
_cell_volume 1272.6(2)
_computing_cell_refinement 'SAINT v8.38A (Bruker, 2017)'
_computing_data_collection 'APEX3 v2016.7-2 (Bruker, 2018)'
_computing_data_reduction 'SAINT v8.38A (Bruker, 2017)'
_computing_molecular_graphics 'PLATON (Spek, 2009)'
_computing_publication_material 'SHELXL-2014 (Sheldrick, 2015b) and PLATON (Spek, 2009)'
_computing_structure_refinement 'SHELXL-2014 (Sheldrick, 2015b)'
_computing_structure_solution 'SHELXT-2014/5 (Sheldrick, 2015a)'
_diffrn_ambient_temperature 100(2)
_diffrn_detector_type 'Bruker PHOTON II'
_diffrn_measured_fraction_theta_full 1.000
_diffrn_measured_fraction_theta_max 0.995
_diffrn_measurement_device_type 'Bruker D8 Venture'
_diffrn_measurement_method '\f and \w scans'
_diffrn_radiation_monochromator 'multilayer mirror'
_diffrn_radiation_type MoK\a
_diffrn_radiation_wavelength 0.71073
_diffrn_reflns_av_R_equivalents 0.0741
_diffrn_reflns_av_unetI/netI 0.0338
_diffrn_reflns_Laue_measured_fraction_full 1.000
_diffrn_reflns_Laue_measured_fraction_max 0.995
_diffrn_reflns_limit_h_max 12
_diffrn_reflns_limit_h_min -12
_diffrn_reflns_limit_k_max 12
_diffrn_reflns_limit_k_min -12
_diffrn_reflns_limit_l_max 18
_diffrn_reflns_limit_l_min -18
_diffrn_reflns_number 60697
_diffrn_reflns_point_group_measured_fraction_full 1.000
_diffrn_reflns_point_group_measured_fraction_max 0.995
_diffrn_reflns_theta_full 25.242
_diffrn_reflns_theta_max 27.539
_diffrn_reflns_theta_min 2.114
_diffrn_source 'INCOATEC high brilliance microfocus sealed tube'
_diffrn_standards_decay_% 0
_diffrn_standards_interval_count 0
_diffrn_standards_interval_time 0
_diffrn_standards_number 0
_exptl_absorpt_coefficient_mu 0.179
_exptl_absorpt_correction_T_max 0.986
_exptl_absorpt_correction_T_min 0.916
_exptl_absorpt_correction_type multi-scan
_exptl_absorpt_process_details 'SADABS 2016/2 (Bruker, 2016)'
_exptl_crystal_colour yellow
_exptl_crystal_density_diffrn 1.224
_exptl_crystal_description bplate
_exptl_crystal_F_000 488
_exptl_crystal_size_max 0.120
_exptl_crystal_size_mid 0.090
_exptl_crystal_size_min 0.080
_refine_diff_density_max 4.639
_refine_diff_density_min -0.615
_refine_diff_density_rms 0.250
_refine_ls_extinction_method none
_refine_ls_goodness_of_fit_ref 2.142
_refine_ls_hydrogen_treatment mixed
_refine_ls_matrix_type full
_refine_ls_number_parameters 314
_refine_ls_number_reflns 5851
_refine_ls_number_restraints 0
_refine_ls_restrained_S_all 2.142
_refine_ls_R_factor_all 0.1674
_refine_ls_R_factor_gt 0.1465
_refine_ls_shift/su_max 0.000
_refine_ls_shift/su_mean 0.000
_refine_ls_structure_factor_coef Fsqd
_refine_ls_weighting_details 'w=1/[\s^2^(Fo^2^)+(0.2000P)^2^] where P=(Fo^2^+2Fc^2^)/3'
_refine_ls_weighting_scheme calc
_refine_ls_wR_factor_gt 0.4457
_refine_ls_wR_factor_ref 0.4731
_reflns_Friedel_coverage 0.000
_reflns_number_gt 4655
_reflns_number_total 5851
_reflns_threshold_expression 'I > 2\s(I)'
_cod_data_source_file dv3022sup13.txt
_cod_data_source_block VIb
_cod_depositor_comments 'Adding full bibliography for 2312097.cif.'
_cod_database_code 2312097
_cod_database_fobs_code 2312097
_shelx_space_group_comment
;
The symmetry employed for this shelxl refinement is uniquely defined
by the following loop, which should always be used as a source of
symmetry information in preference to the above space-group names.
They are only intended as comments.
;
_shelx_estimated_absorpt_t_min 0.979
_shelx_estimated_absorpt_t_max 0.986
_shelxl_version_number 2014-3

loop_
_space_group_symop_operation_xyz
'x, y, z'
'-x, -y, -z'

loop_
_atom_site_label
_atom_site_type_symbol
_atom_site_fract_x
_atom_site_fract_y
_atom_site_fract_z
_atom_site_U_iso_or_equiv
_atom_site_adp_type
_atom_site_occupancy
_atom_site_site_symmetry_order
_atom_site_calc_flag
_atom_site_refinement_flags_posn
_atom_site_refinement_flags_adp
_atom_site_refinement_flags_occupancy
_atom_site_disorder_assembly
_atom_site_disorder_group
N1 N 0.0362(4) 0.6812(4) 0.7492(3) 0.0148(8) Uani 1 1 d . . . . .
C2 C 0.0307(5) 0.6137(5) 0.6573(3) 0.0146(9) Uani 1 1 d . . . . .
N3 N 0.1459(4) 0.5781(4) 0.6231(3) 0.0131(8) Uani 1 1 d . . . . .
C4 C 0.2720(4) 0.5979(4) 0.6903(3) 0.0116(9) Uani 1 1 d . . . . .
C5 C 0.2905(5) 0.6514(5) 0.7893(3) 0.0130(9) Uani 1 1 d . . . . .
C6 C 0.1623(5) 0.6982(5) 0.8125(3) 0.0140(9) Uani 1 1 d . . . . .
N21 N -0.0988(4) 0.5861(5) 0.5959(3) 0.0183(9) Uani 1 1 d . . . . .
H21A H -0.114(7) 0.522(6) 0.535(5) 0.022 Uiso 1 1 d . U . . .
H21B H -0.186(7) 0.592(6) 0.616(5) 0.022 Uiso 1 1 d . U . . .
N41 N 0.3955(4) 0.5641(4) 0.6558(3) 0.0126(8) Uani 1 1 d . . . . .
C42 C 0.5203(4) 0.6434(5) 0.6721(3) 0.0116(9) Uani 1 1 d . . . . .
N43 N 0.6230(4) 0.5725(4) 0.6458(3) 0.0132(8) Uani 1 1 d . . . . .
C43A C 0.5644(5) 0.4388(5) 0.6093(3) 0.0134(9) Uani 1 1 d . . . . .
C44 C 0.6287(5) 0.3213(5) 0.5720(4) 0.0176(10) Uani 1 1 d . . . . .
H44 H 0.7247 0.3253 0.5666 0.021 Uiso 1 1 calc R U . . .
C45 C 0.5452(6) 0.1990(5) 0.5432(4) 0.0216(11) Uani 1 1 d . . . . .
H45 H 0.5854 0.1170 0.5182 0.026 Uiso 1 1 calc R U . . .
C46 C 0.4036(5) 0.1935(5) 0.5501(4) 0.0195(10) Uani 1 1 d . . . . .
H46 H 0.3497 0.1081 0.5287 0.023 Uiso 1 1 calc R U . . .
C47 C 0.3390(5) 0.3090(5) 0.5874(3) 0.0157(9) Uani 1 1 d . . . . .
H47 H 0.2436 0.3043 0.5940 0.019 Uiso 1 1 calc R U . . .
C47A C 0.4219(5) 0.4314(5) 0.6146(3) 0.0128(9) Uani 1 1 d . . . . .
C71 C 0.5357(5) 0.7929(5) 0.7118(3) 0.0129(9) Uani 1 1 d . . . . .
C72 C 0.4193(5) 0.8802(5) 0.6957(3) 0.0143(9) Uani 1 1 d . . . . .
H72 H 0.3276 0.8434 0.6581 0.017 Uiso 1 1 calc R U . . .
C73 C 0.4372(5) 1.0196(5) 0.7343(3) 0.0170(10) Uani 1 1 d . . . . .
H73 H 0.3572 1.0774 0.7237 0.020 Uiso 1 1 calc R U . . .
C74 C 0.5720(6) 1.0767(5) 0.7889(4) 0.0195(10) Uani 1 1 d . . . . .
C75 C 0.6873(5) 0.9885(5) 0.8046(4) 0.0245(12) Uani 1 1 d . . . . .
H75 H 0.7790 1.0252 0.8424 0.029 Uiso 1 1 calc R U . . .
C76 C 0.6704(5) 0.8478(5) 0.7659(4) 0.0205(10) Uani 1 1 d . . . . .
H76 H 0.7502 0.7897 0.7764 0.025 Uiso 1 1 calc R U . . .
C77 C 0.5935(6) 1.2310(5) 0.8256(4) 0.0253(11) Uani 1 1 d . . . . .
H77A H 0.5015 1.2758 0.8080 0.038 Uiso 1 1 calc R U . . .
H77B H 0.6313 1.2461 0.8975 0.038 Uiso 1 1 calc R U . . .
H77C H 0.6615 1.2709 0.7949 0.038 Uiso 1 1 calc R U . . .
N51 N 0.4257(4) 0.6453(4) 0.8536(3) 0.0157(9) Uani 1 1 d . . . . .
C57 C 0.4787(5) 0.7367(5) 0.9273(3) 0.0187(10) Uani 1 1 d . . . . .
H57 H 0.4266 0.8164 0.9414 0.022 Uiso 1 1 calc R U . . .
C51 C 0.6224(5) 0.7182(5) 0.9913(3) 0.0167(10) Uani 1 1 d . . . . .
C52 C 0.6921(6) 0.5935(6) 0.9824(4) 0.0251(11) Uani 1 1 d . . . . .
H52 H 0.6473 0.5196 0.9327 0.030 Uiso 1 1 calc R U . . .
C53 C 0.8219(6) 0.5748(6) 1.0428(4) 0.0299(13) Uani 1 1 d . . . . .
H53 H 0.8675 0.4890 1.0351 0.036 Uiso 1 1 calc R U . . .
C54 C 0.8877(5) 0.6828(6) 1.1163(4) 0.0247(11) Uani 1 1 d . . . . .
Cl54 Cl 1.05253(16) 0.65634(19) 1.19502(13) 0.0457(6) Uani 1 1 d . . . . .
C55 C 0.8221(6) 0.8088(7) 1.1270(5) 0.0359(15) Uani 1 1 d . . . . .
H55 H 0.8673 0.8824 1.1769 0.043 Uiso 1 1 calc R U . . .
C56 C 0.6914(6) 0.8256(7) 1.0647(4) 0.0321(13) Uani 1 1 d . . . . .
H56 H 0.6467 0.9120 1.0715 0.038 Uiso 1 1 calc R U . . .
O61 O 0.1738(3) 0.7621(4) 0.9059(2) 0.0195(8) Uani 1 1 d . . . . .
C61 C 0.0425(5) 0.8051(6) 0.9293(4) 0.0251(12) Uani 1 1 d . . . . .
H61A H 0.0632 0.8498 0.9982 0.038 Uiso 1 1 calc R U . . .
H61B H -0.0030 0.8710 0.8858 0.038 Uiso 1 1 calc R U . . .
H61C H -0.0222 0.7239 0.9198 0.038 Uiso 1 1 calc R U . . .

loop_
_atom_site_aniso_label
_atom_site_aniso_U_11
_atom_site_aniso_U_22
_atom_site_aniso_U_33
_atom_site_aniso_U_23
_atom_site_aniso_U_13
_atom_site_aniso_U_12
N1 0.0107(17) 0.021(2) 0.0117(19) -0.0005(15) 0.0020(15) 0.0023(14)
C2 0.009(2) 0.019(2) 0.016(2) 0.0015(17) 0.0030(17) 0.0010(16)
N3 0.0072(17) 0.0188(19) 0.0124(18) 0.0000(14) 0.0018(14) 0.0002(14)
C4 0.0096(19) 0.014(2) 0.010(2) 0.0016(16) 0.0013(16) 0.0010(15)
C5 0.012(2) 0.018(2) 0.009(2) 0.0024(16) 0.0014(17) 0.0011(16)
C6 0.013(2) 0.017(2) 0.010(2) -0.0011(16) 0.0017(17) 0.0008(16)
N21 0.0067(17) 0.033(2) 0.0120(19) -0.0034(17) 0.0008(15) -0.0001(15)
N41 0.0109(18) 0.0130(18) 0.0128(18) 0.0002(14) 0.0019(14) 0.0015(14)
C42 0.0071(18) 0.017(2) 0.0084(19) 0.0002(16) -0.0012(15) 0.0003(15)
N43 0.0099(17) 0.0163(19) 0.0121(18) -0.0006(14) 0.0021(14) 0.0010(14)
C43A 0.013(2) 0.019(2) 0.0082(19) 0.0030(16) 0.0005(16) 0.0038(16)
C44 0.015(2) 0.019(2) 0.019(2) 0.0024(18) 0.0050(18) 0.0058(17)
C45 0.030(3) 0.019(2) 0.017(2) 0.0022(18) 0.007(2) 0.010(2)
C46 0.024(2) 0.014(2) 0.019(2) 0.0003(18) 0.003(2) -0.0002(18)
C47 0.015(2) 0.016(2) 0.014(2) 0.0002(17) 0.0000(17) -0.0012(17)
C47A 0.013(2) 0.014(2) 0.011(2) -0.0003(16) 0.0029(16) 0.0037(16)
C71 0.012(2) 0.013(2) 0.012(2) 0.0004(16) 0.0029(17) 0.0007(16)
C72 0.012(2) 0.017(2) 0.013(2) 0.0002(16) 0.0022(17) 0.0013(16)
C73 0.018(2) 0.019(2) 0.013(2) 0.0029(17) 0.0026(18) 0.0029(17)
C74 0.024(2) 0.018(2) 0.015(2) -0.0001(18) 0.0038(19) -0.0036(18)
C75 0.015(2) 0.020(2) 0.030(3) -0.005(2) -0.007(2) -0.0065(18)
C76 0.015(2) 0.019(2) 0.023(2) -0.0015(19) -0.0008(19) 0.0002(17)
C77 0.030(3) 0.020(2) 0.021(3) -0.002(2) 0.001(2) -0.003(2)
N51 0.0078(17) 0.027(2) 0.0116(18) 0.0021(15) 0.0010(14) -0.0007(14)
C57 0.014(2) 0.026(2) 0.014(2) 0.0018(18) 0.0019(18) 0.0049(18)
C51 0.009(2) 0.026(2) 0.012(2) 0.0003(18) -0.0008(17) -0.0006(17)
C52 0.023(2) 0.020(2) 0.029(3) 0.003(2) 0.000(2) -0.0033(19)
C53 0.025(3) 0.025(3) 0.031(3) 0.005(2) -0.008(2) 0.003(2)
C54 0.010(2) 0.038(3) 0.022(3) 0.007(2) -0.0056(19) -0.003(2)
Cl54 0.0215(8) 0.0575(11) 0.0460(10) 0.0131(8) -0.0168(7) 0.0019(7)
C55 0.023(3) 0.044(4) 0.028(3) -0.010(3) -0.008(2) 0.002(2)
C56 0.023(3) 0.037(3) 0.027(3) -0.008(2) -0.004(2) 0.007(2)
O61 0.0117(16) 0.032(2) 0.0111(16) -0.0051(14) 0.0009(13) 0.0015(14)
C61 0.020(2) 0.040(3) 0.014(2) -0.005(2) 0.008(2) 0.008(2)

loop_
_atom_type_symbol
_atom_type_description
_atom_type_scat_dispersion_real
_atom_type_scat_dispersion_imag
_atom_type_scat_source
C C 0.0033 0.0016 'International Tables Vol C Tables 4.2.6.8 and 6.1.1.4'
H H 0.0000 0.0000 'International Tables Vol C Tables 4.2.6.8 and 6.1.1.4'
N N 0.0061 0.0033 'International Tables Vol C Tables 4.2.6.8 and 6.1.1.4'
O O 0.0106 0.0060 'International Tables Vol C Tables 4.2.6.8 and 6.1.1.4'
Cl Cl 0.1484 0.1585 'International Tables Vol C Tables 4.2.6.8 and 6.1.1.4'

loop_
_geom_angle_atom_site_label_1
_geom_angle_atom_site_label_2
_geom_angle_atom_site_label_3
_geom_angle
_geom_angle_site_symmetry_1
_geom_angle_site_symmetry_3
_geom_angle_publ_flag
C6 N1 C2 117.0(4) . . ?
N21 C2 N3 118.1(4) . . ?
N21 C2 N1 116.9(4) . . ?
N3 C2 N1 125.0(4) . . ?
C4 N3 C2 115.2(4) . . ?
N3 C4 C5 125.1(4) . . ?
N3 C4 N41 116.4(4) . . ?
C5 C4 N41 118.5(4) . . ?
C4 C5 N51 118.2(4) . . ?
C4 C5 C6 113.5(4) . . ?
N51 C5 C6 128.1(4) . . ?
N1 C6 O61 119.6(4) . . ?
N1 C6 C5 123.4(4) . . ?
O61 C6 C5 116.9(4) . . ?
C2 N21 H21A 122(4) . . ?
C2 N21 H21B 124(4) . . ?
H21A N21 H21B 109(5) . . ?
C42 N41 C47A 106.8(3) . . ?
C42 N41 C4 128.2(4) . . ?
C47A N41 C4 124.0(4) . . ?
N43 C42 N41 112.6(4) . . ?
N43 C42 C71 123.3(4) . . ?
N41 C42 C71 124.0(4) . . ?
C42 N43 C43A 105.5(4) . . ?
N43 C43A C47A 110.2(4) . . ?
N43 C43A C44 129.2(4) . . ?
C47A C43A C44 120.7(4) . . ?
C45 C44 C43A 116.8(4) . . ?
C45 C44 H44 121.6 . . ?
C43A C44 H44 121.6 . . ?
C44 C45 C46 121.6(4) . . ?
C44 C45 H45 119.2 . . ?
C46 C45 H45 119.2 . . ?
C47 C46 C45 122.1(5) . . ?
C47 C46 H46 119.0 . . ?
C45 C46 H46 119.0 . . ?
C47A C47 C46 116.1(4) . . ?
C47A C47 H47 121.9 . . ?
C46 C47 H47 121.9 . . ?
C47 C47A N41 132.3(4) . . ?
C47 C47A C43A 122.7(4) . . ?
N41 C47A C43A 104.9(4) . . ?
C76 C71 C72 119.6(4) . . ?
C76 C71 C42 118.5(4) . . ?
C72 C71 C42 121.9(4) . . ?
C73 C72 C71 120.4(4) . . ?
C73 C72 H72 119.8 . . ?
C71 C72 H72 119.8 . . ?
C72 C73 C74 120.8(4) . . ?
C72 C73 H73 119.6 . . ?
C74 C73 H73 119.6 . . ?
C75 C74 C73 118.3(4) . . ?
C75 C74 C77 120.9(5) . . ?
C73 C74 C77 120.8(5) . . ?
C76 C75 C74 121.3(4) . . ?
C76 C75 H75 119.3 . . ?
C74 C75 H75 119.3 . . ?
C71 C76 C75 119.6(4) . . ?
C71 C76 H76 120.2 . . ?
C75 C76 H76 120.2 . . ?
C74 C77 H77A 109.5 . . ?
C74 C77 H77B 109.5 . . ?
H77A C77 H77B 109.5 . . ?
C74 C77 H77C 109.5 . . ?
H77A C77 H77C 109.5 . . ?
H77B C77 H77C 109.5 . . ?
C57 N51 C5 124.2(4) . . ?
N51 C57 C51 119.4(4) . . ?
N51 C57 H57 120.3 . . ?
C51 C57 H57 120.3 . . ?
C52 C51 C56 117.8(5) . . ?
C52 C51 C57 121.7(4) . . ?
C56 C51 C57 120.5(5) . . ?
C53 C52 C51 121.9(5) . . ?
C53 C52 H52 119.0 . . ?
C51 C52 H52 119.0 . . ?
C52 C53 C54 119.2(5) . . ?
C52 C53 H53 120.4 . . ?
C54 C53 H53 120.4 . . ?
C55 C54 C53 120.5(5) . . ?
C55 C54 Cl54 120.6(4) . . ?
C53 C54 Cl54 118.9(4) . . ?
C56 C55 C54 119.2(5) . . ?
C56 C55 H55 120.4 . . ?
C54 C55 H55 120.4 . . ?
C55 C56 C51 121.3(5) . . ?
C55 C56 H56 119.3 . . ?
C51 C56 H56 119.3 . . ?
C6 O61 C61 116.3(4) . . ?
O61 C61 H61A 109.5 . . ?
O61 C61 H61B 109.5 . . ?
H61A C61 H61B 109.5 . . ?
O61 C61 H61C 109.5 . . ?
H61A C61 H61C 109.5 . . ?
H61B C61 H61C 109.5 . . ?

loop_
_geom_bond_atom_site_label_1
_geom_bond_atom_site_label_2
_geom_bond_distance
_geom_bond_site_symmetry_2
_geom_bond_publ_flag
N1 C6 1.310(6) . ?
N1 C2 1.359(6) . ?
C2 N21 1.333(6) . ?
C2 N3 1.348(5) . ?
N3 C4 1.337(6) . ?
C4 C5 1.388(6) . ?
C4 N41 1.419(5) . ?
C5 N51 1.397(6) . ?
C5 C6 1.419(6) . ?
C6 O61 1.355(5) . ?
N21 H21A 0.96(6) . ?
N21 H21B 0.96(6) . ?
N41 C42 1.381(6) . ?
N41 C47A 1.392(5) . ?
C42 N43 1.308(5) . ?
C42 C71 1.478(6) . ?
N43 C43A 1.394(6) . ?
C43A C47A 1.399(6) . ?
C43A C44 1.403(6) . ?
C44 C45 1.389(7) . ?
C44 H44 0.9500 . ?
C45 C46 1.396(7) . ?
C45 H45 0.9500 . ?
C46 C47 1.390(6) . ?
C46 H46 0.9500 . ?
C47 C47A 1.386(6) . ?
C47 H47 0.9500 . ?
C71 C76 1.393(7) . ?
C71 C72 1.402(6) . ?
C72 C73 1.382(6) . ?
C72 H72 0.9500 . ?
C73 C74 1.402(7) . ?
C73 H73 0.9500 . ?
C74 C75 1.399(7) . ?
C74 C77 1.515(7) . ?
C75 C76 1.395(7) . ?
C75 H75 0.9500 . ?
C76 H76 0.9500 . ?
C77 H77A 0.9800 . ?
C77 H77B 0.9800 . ?
C77 H77C 0.9800 . ?
N51 C57 1.267(6) . ?
C57 C51 1.479(6) . ?
C57 H57 0.9500 . ?
C51 C52 1.394(7) . ?
C51 C56 1.399(7) . ?
C52 C53 1.355(8) . ?
C52 H52 0.9500 . ?
C53 C54 1.395(8) . ?
C53 H53 0.9500 . ?
C54 C55 1.388(9) . ?
C54 Cl54 1.739(5) . ?
C55 C56 1.369(8) . ?
C55 H55 0.9500 . ?
C56 H56 0.9500 . ?
O61 C61 1.436(5) . ?
C61 H61A 0.9800 . ?
C61 H61B 0.9800 . ?
C61 H61C 0.9800 . ?

loop_
_geom_hbond_atom_site_label_D
_geom_hbond_atom_site_label_H
_geom_hbond_atom_site_label_A
_geom_hbond_distance_DH
_geom_hbond_distance_HA
_geom_hbond_distance_DA
_geom_hbond_angle_DHA
_geom_hbond_site_symmetry_A
_geom_hbond_publ_flag
N21 H21A N3 0.97(6) 2.25(7) 3.200(6) 166(5) 2_566 no
N21 H21B N43 0.95(7) 2.01(7) 2.951(6) 171(6) 1_455 no
C72 H72 Cg5 0.95 2.97 3.586(5) 124 . no

loop_
_geom_torsion_atom_site_label_1
_geom_torsion_atom_site_label_2
_geom_torsion_atom_site_label_3
_geom_torsion_atom_site_label_4
_geom_torsion
_geom_torsion_site_symmetry_1
_geom_torsion_site_symmetry_2
_geom_torsion_site_symmetry_3
_geom_torsion_site_symmetry_4
_geom_torsion_publ_flag
C6 N1 C2 N21 174.4(4) . . . . ?
C6 N1 C2 N3 -8.3(7) . . . . ?
N21 C2 N3 C4 -174.7(4) . . . . ?
N1 C2 N3 C4 8.1(7) . . . . ?
C2 N3 C4 C5 -0.2(7) . . . . ?
C2 N3 C4 N41 -178.7(4) . . . . ?
N3 C4 C5 N51 169.8(4) . . . . ?
N41 C4 C5 N51 -11.7(6) . . . . ?
N3 C4 C5 C6 -6.3(7) . . . . ?
N41 C4 C5 C6 172.2(4) . . . . ?
C2 N1 C6 O61 -178.6(4) . . . . ?
C2 N1 C6 C5 0.6(7) . . . . ?
C4 C5 C6 N1 6.0(7) . . . . ?
N51 C5 C6 N1 -169.6(5) . . . . ?
C4 C5 C6 O61 -174.8(4) . . . . ?
N51 C5 C6 O61 9.6(7) . . . . ?
N3 C4 N41 C42 131.1(5) . . . . ?
C5 C4 N41 C42 -47.4(7) . . . . ?
N3 C4 N41 C47A -62.0(6) . . . . ?
C5 C4 N41 C47A 119.4(5) . . . . ?
C47A N41 C42 N43 -0.6(5) . . . . ?
C4 N41 C42 N43 168.0(4) . . . . ?
C47A N41 C42 C71 177.5(4) . . . . ?
C4 N41 C42 C71 -13.9(7) . . . . ?
N41 C42 N43 C43A 0.4(5) . . . . ?
C71 C42 N43 C43A -177.7(4) . . . . ?
C42 N43 C43A C47A 0.0(5) . . . . ?
C42 N43 C43A C44 -179.5(5) . . . . ?
N43 C43A C44 C45 178.0(4) . . . . ?
C47A C43A C44 C45 -1.4(7) . . . . ?
C43A C44 C45 C46 0.7(7) . . . . ?
C44 C45 C46 C47 -1.0(8) . . . . ?
C45 C46 C47 C47A 2.0(7) . . . . ?
C46 C47 C47A N41 -178.3(5) . . . . ?
C46 C47 C47A C43A -2.7(7) . . . . ?
C42 N41 C47A C47 176.7(5) . . . . ?
C4 N41 C47A C47 7.5(8) . . . . ?
C42 N41 C47A C43A 0.6(5) . . . . ?
C4 N41 C47A C43A -168.7(4) . . . . ?
N43 C43A C47A C47 -177.0(4) . . . . ?
C44 C43A C47A C47 2.6(7) . . . . ?
N43 C43A C47A N41 -0.4(5) . . . . ?
C44 C43A C47A N41 179.2(4) . . . . ?
N43 C42 C71 C76 -30.8(7) . . . . ?
N41 C42 C71 C76 151.3(5) . . . . ?
N43 C42 C71 C72 148.6(5) . . . . ?
N41 C42 C71 C72 -29.3(7) . . . . ?
C76 C71 C72 C73 -0.8(7) . . . . ?
C42 C71 C72 C73 179.7(4) . . . . ?
C71 C72 C73 C74 0.9(7) . . . . ?
C72 C73 C74 C75 -1.0(7) . . . . ?
C72 C73 C74 C77 176.1(4) . . . . ?
C73 C74 C75 C76 1.1(8) . . . . ?
C77 C74 C75 C76 -176.0(5) . . . . ?
C72 C71 C76 C75 0.9(7) . . . . ?
C42 C71 C76 C75 -179.6(5) . . . . ?
C74 C75 C76 C71 -1.0(8) . . . . ?
C4 C5 N51 C57 146.0(5) . . . . ?
C6 C5 N51 C57 -38.6(8) . . . . ?
C5 N51 C57 C51 179.2(4) . . . . ?
N51 C57 C51 C52 -10.2(7) . . . . ?
N51 C57 C51 C56 171.3(5) . . . . ?
C56 C51 C52 C53 0.5(8) . . . . ?
C57 C51 C52 C53 -178.0(5) . . . . ?
C51 C52 C53 C54 0.4(9) . . . . ?
C52 C53 C54 C55 -0.8(9) . . . . ?
C52 C53 C54 Cl54 178.6(5) . . . . ?
C53 C54 C55 C56 0.3(10) . . . . ?
Cl54 C54 C55 C56 -179.1(5) . . . . ?
C54 C55 C56 C51 0.6(10) . . . . ?
C52 C51 C56 C55 -1.0(9) . . . . ?
C57 C51 C56 C55 177.6(6) . . . . ?
N1 C6 O61 C61 1.1(7) . . . . ?
C5 C6 O61 C61 -178.1(4) . . . . ?
